data_7232445
loop_
_publ_author_name
'Aksenov, Alexander V.'
'Khamraev, Vladislav'
'Aksenov, Nicolai A.'
'Kirilov, Nikita K.'
'Domenyuk, Dmitriy A.'
'Zelensky, Vladimir A.'
'Rubin, Michael'

_publ_section_title
;
 Electrophilic activation of nitroalkanes in efficient synthesis of
 1,3,4-oxadiazoles
;
_journal_issue 12
_journal_name_full 'RSC Advances'
_journal_page_first 6636
_journal_paper_doi 10.1039/C9RA00976K
_journal_volume 9
_journal_year 2019
_chemical_formula_moiety 'C8 H7 N3 O'
_chemical_formula_sum 'C8 H7 N3 O'
_chemical_formula_weight 161.17
_space_group_crystal_system monoclinic
_space_group_IT_number 4
_space_group_name_Hall 'P 2yb'
_space_group_name_H-M_alt 'P 1 21 1'
_symmetry_space_group_name_Hall 'P 2yb'
_symmetry_space_group_name_H-M 'P 1 21 1'
_atom_sites_solution_hydrogens geom
_atom_sites_solution_primary dual
_audit_creation_date 2018-10-28
_audit_creation_method
;
Olex2 1.2
(compiled 2018.05.29 svn.r3508 for OlexSys, GUI svn.r5506)
;
_audit_update_record
;
2018-10-28 deposited with the CCDC.    2019-02-12 downloaded from the CCDC.
;
_cell_angle_alpha 90
_cell_angle_beta 102.454(2)
_cell_angle_gamma 90
_cell_formula_units_Z 4
_cell_length_a 5.38130(10)
_cell_length_b 19.4244(4)
_cell_length_c 7.4718(2)
_cell_measurement_reflns_used 11268
_cell_measurement_temperature 293(2)
_cell_measurement_theta_max 76.0650
_cell_measurement_theta_min 4.4790
_cell_volume 762.64(3)
_computing_cell_refinement 'CrysAlisPro 1.171.38.46 (Rigaku OD, 2015)'
_computing_data_collection 'CrysAlisPro 1.171.38.46 (Rigaku OD, 2015)'
_computing_data_reduction 'CrysAlisPro 1.171.38.46 (Rigaku OD, 2015)'
_computing_molecular_graphics 'Olex2 (Dolomanov et al., 2009)'
_computing_publication_material 'Olex2 (Dolomanov et al., 2009)'
_computing_structure_refinement 'ShelXL (Sheldrick, 2015)'
_computing_structure_solution 'ShelXT (Sheldrick, 2015)'
_diffrn_ambient_temperature 293(2)
_diffrn_detector 'CCD plate'
_diffrn_detector_area_resol_mean 5.2529
_diffrn_detector_type AtlasS2
_diffrn_measured_fraction_theta_full 0.999
_diffrn_measured_fraction_theta_max 0.995
_diffrn_measurement_details
;
List of Runs (angles in degrees, time in seconds):

  # Type    Start    End  Width  t~exp~   \w     \q     \k     \f   Frames
#--------------------------------------------------------------------------
  1  \w   -114.00 -59.00   0.50    1.00    --  -41.35-147.00  25.00  110
  2  \w    -96.00  -2.00   0.50    1.00    --  -41.35 125.00 -90.00  188
  3  \w   -108.00 -13.00   0.50    1.00    --  -41.35 147.00  75.00  190
  4  \w     23.00  97.00   0.50    1.00    --   41.35-125.00-168.00  148
  5  \w     35.00 112.00   0.50    1.00    --   41.35-147.00  25.00  154
  6  \w     39.00 121.00   0.50    3.07    --  112.00-125.00-168.00  164
  7  \w     81.00 174.00   0.50    3.07    --  112.00 147.00  75.00  186
  8  \w     39.00 133.00   0.50    3.07    --  112.00-147.00  25.00  188
  9  \w     94.00 178.00   0.50    3.07    --  112.00 125.00 -90.00  168
 10  \w   -116.00 -17.00   0.50    1.00    --  -41.35 -38.00-180.00  198
 11  \w   -113.00 -13.00   0.50    1.00    --  -41.35 -57.00  90.00  200
 12  \w     23.00  97.00   0.50    1.00    --   41.35-125.00  30.00  148
 13  \w     17.00 116.00   0.50    1.00    --   41.35  38.00  90.00  198
 14  \w    100.00 178.00   0.50    3.07    --  112.00 111.00 120.00  156
 15  \w     57.00 151.00   0.50    3.07    --  112.00 178.00  30.00  188
 16  \w     39.00 138.00   0.50    3.07    --  112.00 -45.00 -30.00  198
 17  \w     36.00 140.00   0.50    3.07    --  112.00 -30.00  60.00  208
 18  \w     40.00 141.00   0.50    3.07    --  112.00 -61.00 150.00  202
 19  \w     57.00 151.00   0.50    3.07    --  112.00 178.00 -30.00  188
 20  \w     36.00 116.00   0.50    3.07    --  112.00-111.00 120.00  160
 21  \w     83.00 178.00   0.50    3.07    --  112.00  61.00-180.00  190
 22  \w     57.00 151.00   0.50    3.07    --  112.00 178.00 150.00  188
 23  \w     86.00 178.00   0.50    3.07    --  112.00  45.00  60.00  184
 24  \w     36.00 116.00   0.50    3.07    --  112.00-111.00  30.00  160
 25  \w     29.00 109.00   0.50    3.07    --  112.00 -94.00   0.00  160
 26  \w     57.00 151.00   0.50    3.07    --  112.00 178.00 -60.00  188
 27  \w     83.00 178.00   0.50    3.07    --  112.00  61.00   0.00  190
 28  \w    100.00 178.00   0.50    3.07    --  112.00 111.00-120.00  156
 29  \w    100.00 178.00   0.50    3.07    --  112.00 111.00  60.00  156
 30  \w     29.00 109.00   0.50    3.07    --  112.00 -94.00  30.00  160
 31  \w   -117.00  -9.00   0.50    1.00    --  -41.35 -77.00 150.00  216
 32  \w   -113.00 -13.00   0.50    1.00    --  -41.35 -57.00 -90.00  200
 33  \w   -117.00  -9.00   0.50    1.00    --  -41.35 -77.00 120.00  216
 34  \w   -117.00  -9.00   0.50    1.00    --  -41.35 -77.00 -90.00  216
 35  \w   -113.00 -13.00   0.50    1.00    --  -41.35 -57.00 -60.00  200
 36  \w   -117.00  -9.00   0.50    1.00    --  -41.35 -77.00  30.00  216
 37  \w   -117.00  -9.00   0.50    1.00    --  -41.35 -77.00-120.00  216
 38  \w      1.00  82.00   0.50    1.00    --   41.35 -99.00-120.00  162
 39  \w      1.00  82.00   0.50    1.00    --   41.35 -99.00  90.00  162
 40  \w     83.00 178.00   0.50    3.07    --  112.00  61.00-150.00  190
 41  \w     83.00 178.00   0.50    3.07    --  112.00  61.00  90.00  190
 42  \w     86.00 178.00   0.50    3.07    --  112.00  45.00 -30.00  184
 43  \w     83.00 178.00   0.50    3.07    --  112.00  61.00 120.00  190
 44  \w     83.00 178.00   0.50    3.07    --  112.00  61.00 150.00  190
 45  \w     59.00 178.00   0.50    3.07    --  112.00  15.00 -60.00  238
 46  \w     83.00 178.00   0.50    3.07    --  112.00  61.00 -90.00  190
;
_diffrn_measurement_device 'four-circle diffractometer'
_diffrn_measurement_device_type 'SuperNova, Dual, Cu at zero, AtlasS2'
_diffrn_measurement_method '\w scans'
_diffrn_orient_matrix_type 'CrysAlisPro convention (1999,Acta A55,543-557)'
_diffrn_orient_matrix_UB_11 -0.0995809000
_diffrn_orient_matrix_UB_12 0.0506357000
_diffrn_orient_matrix_UB_13 0.1270612000
_diffrn_orient_matrix_UB_21 0.1068177000
_diffrn_orient_matrix_UB_22 0.0607780000
_diffrn_orient_matrix_UB_23 -0.0924096000
_diffrn_orient_matrix_UB_31 -0.2541759000
_diffrn_orient_matrix_UB_32 0.0057396000
_diffrn_orient_matrix_UB_33 -0.1410792000
_diffrn_radiation_monochromator mirror
_diffrn_radiation_probe x-ray
_diffrn_radiation_type CuK\a
_diffrn_radiation_wavelength 1.54184
_diffrn_reflns_av_R_equivalents 0.0367
_diffrn_reflns_av_unetI/netI 0.0174
_diffrn_reflns_Laue_measured_fraction_full 0.999
_diffrn_reflns_Laue_measured_fraction_max 0.995
_diffrn_reflns_limit_h_max 6
_diffrn_reflns_limit_h_min -6
_diffrn_reflns_limit_k_max 24
_diffrn_reflns_limit_k_min -24
_diffrn_reflns_limit_l_max 9
_diffrn_reflns_limit_l_min -9
_diffrn_reflns_number 18612
_diffrn_reflns_point_group_measured_fraction_full 1.000
_diffrn_reflns_point_group_measured_fraction_max 0.990
_diffrn_reflns_theta_full 67.684
_diffrn_reflns_theta_max 76.173
_diffrn_reflns_theta_min 4.553
_diffrn_source 'micro-focus sealed X-ray tube'
_diffrn_source_type 'SuperNova (Cu) X-ray Source'
_exptl_absorpt_coefficient_mu 0.811
_exptl_absorpt_correction_T_max 0.913
_exptl_absorpt_correction_T_min 0.782
_exptl_absorpt_correction_type analytical
_exptl_absorpt_process_details
;
CrysAlisPro 1.171.38.46 (Rigaku Oxford Diffraction, 2015)
Analytical numeric absorption correction using a multifaceted crystal
            model based on expressions derived by R.C. Clark & J.S. Reid.
(Clark, R. C. & Reid, J. S. (1995). Acta Cryst. A51, 887-897)
Empirical absorption correction using spherical harmonics,
 implemented in SCALE3 ABSPACK scaling algorithm.
;
_exptl_crystal_colour 'clear light colourless'
_exptl_crystal_colour_lustre clear
_exptl_crystal_colour_modifier light
_exptl_crystal_colour_primary colourless
_exptl_crystal_density_diffrn 1.404
_exptl_crystal_description plate
_exptl_crystal_F_000 336
_exptl_crystal_size_max 0.531
_exptl_crystal_size_mid 0.2
_exptl_crystal_size_min 0.157
_refine_diff_density_max 0.122
_refine_diff_density_min -0.117
_refine_diff_density_rms 0.031
_refine_ls_abs_structure_details
;
 Refined as an inversion twin.
;
_refine_ls_abs_structure_Flack 0.4(2)
_refine_ls_extinction_method none
_refine_ls_goodness_of_fit_ref 1.048
_refine_ls_hydrogen_treatment constr
_refine_ls_matrix_type full
_refine_ls_number_parameters 220
_refine_ls_number_reflns 3181
_refine_ls_number_restraints 1
_refine_ls_restrained_S_all 1.047
_refine_ls_R_factor_all 0.0319
_refine_ls_R_factor_gt 0.0309
_refine_ls_shift/su_max 0.000
_refine_ls_shift/su_mean 0.000
_refine_ls_structure_factor_coef Fsqd
_refine_ls_weighting_details 'w=1/[\s^2^(Fo^2^)+(0.0501P)^2^+0.0413P] where P=(Fo^2^+2Fc^2^)/3'
_refine_ls_weighting_scheme calc
_refine_ls_wR_factor_gt 0.0833
_refine_ls_wR_factor_ref 0.0845
_reflns_Friedel_coverage 0.931
_reflns_Friedel_fraction_full 1.000
_reflns_Friedel_fraction_max 0.985
_reflns_number_gt 3080
_reflns_number_total 3181
_reflns_threshold_expression 'I > 2\s(I)'
_cod_data_source_file c9ra00976k2.cif
_cod_data_source_block anna_vlad229_5
_cod_database_code 7232445
_shelx_shelxl_version_number 2018/3
_chemical_oxdiff_formula 'C11 H10 N O'
_shelx_space_group_comment
;
The symmetry employed for this shelxl refinement is uniquely defined
by the following loop, which should always be used as a source of
symmetry information in preference to the above space-group names.
They are only intended as comments.
;
_shelx_estimated_absorpt_t_max 0.883
_shelx_estimated_absorpt_t_min 0.673
_reflns_odcompleteness_completeness 99.94
_reflns_odcompleteness_iscentric 1
_reflns_odcompleteness_theta 74.33
_olex2_refinement_description
;
1. Twinned data refinement
 Scales: 0.6(2)
 0.4(2)
2. Fixed Uiso
 At 1.2 times of:
  All C(H) groups
 At 1.5 times of:
  All C(H,H,H) groups
3.a Aromatic/amide H refined with riding coordinates:
 C4(H4), C7(H7), C12(H12), C6(H6), C15(H15), C5(H5), C13(H13), C14(H14)
3.b Idealised Me refined as rotating group:
 C16(H16A,H16B,H16C), C8(H8A,H8B,H8C)
;
_olex2_submission_special_instructions 'No special instructions were received'
_oxdiff_exptl_absorpt_empirical_details
;
Empirical correction (ABSPACK) includes:
- Absorption correction using spherical harmonics
- Frame scaling
;
_oxdiff_exptl_absorpt_empirical_full_max 2.531
_oxdiff_exptl_absorpt_empirical_full_min 0.610

loop_
_space_group_symop_operation_xyz
'x, y, z'
'-x, y+1/2, -z'

loop_
_atom_site_label
_atom_site_type_symbol
_atom_site_fract_x
_atom_site_fract_y
_atom_site_fract_z
_atom_site_U_iso_or_equiv
_atom_site_adp_type
_atom_site_occupancy
_atom_site_site_symmetry_order
_atom_site_calc_flag
_atom_site_refinement_flags_posn
O2 O 0.2659(3) 0.57473(7) 0.04362(18) 0.0500(3) Uani 1 1 d .
O1 O 0.2347(3) 0.42324(7) 0.59303(19) 0.0525(3) Uani 1 1 d .
N2 N 0.6661(3) 0.56546(10) 0.1862(3) 0.0606(5) Uani 1 1 d .
N4 N 0.6315(3) 0.42879(11) 0.7433(3) 0.0624(5) Uani 1 1 d .
N3 N 0.5484(4) 0.36014(10) 0.7446(3) 0.0654(5) Uani 1 1 d .
N006 N 0.5500(4) 0.34835(10) 0.2577(3) 0.0661(5) Uani 1 1 d .
N007 N 0.6178(4) 0.64851(11) 0.6500(3) 0.0678(5) Uani 1 1 d .
N1 N 0.6124(4) 0.63540(10) 0.1414(3) 0.0632(5) Uani 1 1 d .
C11 C 0.4237(4) 0.53682(10) 0.6132(3) 0.0477(4) Uani 1 1 d .
C3 C 0.4036(3) 0.45966(10) 0.1420(2) 0.0461(4) Uani 1 1 d .
C10 C 0.4429(3) 0.46348(11) 0.6537(3) 0.0490(4) Uani 1 1 d .
C2 C 0.4569(3) 0.53262(10) 0.1275(2) 0.0462(4) Uani 1 1 d .
C4 C 0.1688(4) 0.43231(11) 0.0609(3) 0.0542(4) Uani 1 1 d .
H4 H 0.040236 0.460341 -0.003854 0.065 Uiso 1 1 calc R
C9 C 0.3165(4) 0.35952(12) 0.6556(3) 0.0553(5) Uani 1 1 d .
C7 C 0.5863(4) 0.41543(12) 0.2403(3) 0.0564(5) Uani 1 1 d .
H7 H 0.742933 0.433880 0.297091 0.068 Uiso 1 1 calc R
C12 C 0.2057(4) 0.56469(12) 0.5037(3) 0.0547(5) Uani 1 1 d .
H12 H 0.067363 0.536810 0.454472 0.066 Uiso 1 1 calc R
C6 C 0.3231(5) 0.32311(13) 0.1757(3) 0.0615(5) Uani 1 1 d .
H6 H 0.294717 0.276159 0.185321 0.074 Uiso 1 1 calc R
C15 C 0.6243(4) 0.58130(13) 0.6825(3) 0.0589(5) Uani 1 1 d .
H15 H 0.771138 0.562871 0.755684 0.071 Uiso 1 1 calc R
C1 C 0.3780(4) 0.63800(11) 0.0589(3) 0.0537(4) Uani 1 1 d .
C5 C 0.1292(4) 0.36287(12) 0.0780(3) 0.0608(5) Uani 1 1 d .
H5 H -0.026426 0.343114 0.024161 0.073 Uiso 1 1 calc R
C13 C 0.1980(4) 0.63422(12) 0.4693(3) 0.0620(5) Uani 1 1 d .
H13 H 0.054212 0.654271 0.396503 0.074 Uiso 1 1 calc R
C14 C 0.4069(5) 0.67367(12) 0.5446(4) 0.0649(6) Uani 1 1 d .
H14 H 0.399804 0.720667 0.520282 0.078 Uiso 1 1 calc R
C16 C 0.1356(5) 0.30165(13) 0.6166(4) 0.0691(6) Uani 1 1 d .
H16A H -0.010938 0.311542 0.666146 0.104 Uiso 1 1 calc GR
H16B H 0.216064 0.260433 0.671718 0.104 Uiso 1 1 calc GR
H16C H 0.083747 0.295306 0.486416 0.104 Uiso 1 1 calc GR
C8 C 0.2185(5) 0.69795(12) -0.0121(4) 0.0699(6) Uani 1 1 d .
H8A H 0.144493 0.691164 -0.139694 0.105 Uiso 1 1 calc GR
H8B H 0.321523 0.738756 0.002749 0.105 Uiso 1 1 calc GR
H8C H 0.085676 0.702910 0.054585 0.105 Uiso 1 1 calc GR

loop_
_atom_site_aniso_label
_atom_site_aniso_U_11
_atom_site_aniso_U_22
_atom_site_aniso_U_33
_atom_site_aniso_U_23
_atom_site_aniso_U_13
_atom_site_aniso_U_12
O2 0.0416(7) 0.0473(7) 0.0570(7) 0.0004(6) 0.0017(5) 0.0007(5)
O1 0.0406(6) 0.0515(7) 0.0610(7) 0.0014(6) 0.0015(6) -0.0009(6)
N2 0.0443(9) 0.0580(10) 0.0725(11) -0.0019(9) -0.0030(8) -0.0042(8)
N4 0.0457(9) 0.0655(11) 0.0685(11) 0.0046(9) -0.0039(8) 0.0007(8)
N3 0.0531(10) 0.0608(11) 0.0762(12) 0.0089(10) 0.0010(8) 0.0075(9)
N006 0.0582(11) 0.0564(11) 0.0765(13) 0.0068(9) -0.0018(9) 0.0103(9)
N007 0.0568(10) 0.0626(12) 0.0773(12) -0.0058(10) -0.0004(9) -0.0123(9)
N1 0.0529(9) 0.0541(10) 0.0774(12) -0.0030(9) 0.0022(8) -0.0089(8)
C11 0.0410(9) 0.0560(11) 0.0451(9) -0.0049(8) 0.0067(7) -0.0017(8)
C3 0.0411(9) 0.0502(10) 0.0449(8) -0.0026(7) 0.0047(7) 0.0020(8)
C10 0.0383(9) 0.0596(11) 0.0462(9) -0.0026(8) 0.0028(7) -0.0019(8)
C2 0.0395(9) 0.0514(10) 0.0450(9) -0.0024(7) 0.0032(7) 0.0026(7)
C4 0.0427(9) 0.0510(11) 0.0628(11) 0.0012(9) -0.0017(8) 0.0031(8)
C9 0.0499(10) 0.0547(11) 0.0602(11) 0.0044(9) 0.0093(9) 0.0054(9)
C7 0.0452(10) 0.0572(12) 0.0609(11) 0.0007(9) -0.0015(8) 0.0039(9)
C12 0.0411(9) 0.0576(11) 0.0601(11) -0.0056(9) -0.0011(8) -0.0017(8)
C6 0.0624(13) 0.0474(10) 0.0716(13) 0.0034(9) 0.0076(10) 0.0016(9)
C15 0.0425(10) 0.0672(14) 0.0606(11) -0.0019(10) -0.0033(9) -0.0055(9)
C1 0.0549(11) 0.0478(10) 0.0574(11) -0.0017(8) 0.0103(9) -0.0035(9)
C5 0.0489(11) 0.0552(12) 0.0729(13) -0.0023(10) 0.0012(9) -0.0039(9)
C13 0.0526(11) 0.0574(12) 0.0707(13) -0.0011(10) 0.0014(10) 0.0041(10)
C14 0.0628(13) 0.0527(12) 0.0754(14) -0.0036(10) 0.0068(11) -0.0041(9)
C16 0.0637(14) 0.0555(12) 0.0866(16) 0.0011(11) 0.0126(12) -0.0035(10)
C8 0.0711(15) 0.0511(12) 0.0853(16) 0.0066(11) 0.0122(13) 0.0047(11)

loop_
_atom_type_symbol
_atom_type_description
_atom_type_scat_dispersion_real
_atom_type_scat_dispersion_imag
_atom_type_scat_source
C C 0.0181 0.0091 'International Tables Vol C Tables 4.2.6.8 and 6.1.1.4'
H H 0.0000 0.0000 'International Tables Vol C Tables 4.2.6.8 and 6.1.1.4'
N N 0.0311 0.0180 'International Tables Vol C Tables 4.2.6.8 and 6.1.1.4'
O O 0.0492 0.0322 'International Tables Vol C Tables 4.2.6.8 and 6.1.1.4'

loop_
_exptl_crystal_face_index_h
_exptl_crystal_face_index_k
_exptl_crystal_face_index_l
_exptl_crystal_face_perp_dist
0 11 -2 0.0769
2 11 -1 0.0709
3 -1 2 0.2908
2 1 -4 0.0761
-1 -11 2 0.1066
-1 -11 2 0.0969
-3 0 -2 0.2378
-1 9 -3 0.1559
3 6 1 0.1904
1 11 -2 0.0535
-3 -5 2 0.1685
-2 -6 4 0.1047
-3 6 1 0.1962
-1 8 4 0.0955
2 -8 -3 0.0912
0 -12 0 0.0857
0 13 0 0.0627
-2 2 4 0.0951

loop_
_geom_angle_atom_site_label_1
_geom_angle_atom_site_label_2
_geom_angle_atom_site_label_3
_geom_angle
C2 O2 C1 103.14(15)
C10 O1 C9 103.06(16)
C2 N2 N1 106.08(18)
C10 N4 N3 106.54(18)
C9 N3 N4 106.31(18)
C7 N006 C6 117.01(19)
C15 N007 C14 117.1(2)
C1 N1 N2 106.36(18)
C12 C11 C10 121.17(18)
C12 C11 C15 117.8(2)
C15 C11 C10 121.03(18)
C4 C3 C2 121.15(17)
C4 C3 C7 117.96(19)
C7 C3 C2 120.89(17)
O1 C10 C11 118.46(17)
N4 C10 O1 112.0(2)
N4 C10 C11 129.52(19)
O2 C2 C3 118.69(16)
N2 C2 O2 112.25(18)
N2 C2 C3 129.05(18)
C3 C4 H4 120.6
C5 C4 C3 118.74(19)
C5 C4 H4 120.6
O1 C9 C16 118.32(19)
N3 C9 O1 112.1(2)
N3 C9 C16 129.6(2)
N006 C7 C3 123.8(2)
N006 C7 H7 118.1
C3 C7 H7 118.1
C11 C12 H12 120.6
C13 C12 C11 118.8(2)
C13 C12 H12 120.6
N006 C6 H6 118.3
N006 C6 C5 123.5(2)
C5 C6 H6 118.3
N007 C15 C11 123.7(2)
N007 C15 H15 118.2
C11 C15 H15 118.2
O2 C1 C8 117.94(19)
N1 C1 O2 112.16(19)
N1 C1 C8 129.9(2)
C4 C5 H5 120.5
C6 C5 C4 119.0(2)
C6 C5 H5 120.5
C12 C13 H13 120.6
C12 C13 C14 118.8(2)
C14 C13 H13 120.6
N007 C14 C13 123.8(2)
N007 C14 H14 118.1
C13 C14 H14 118.1
C9 C16 H16A 109.5
C9 C16 H16B 109.5
C9 C16 H16C 109.5
H16A C16 H16B 109.5
H16A C16 H16C 109.5
H16B C16 H16C 109.5
C1 C8 H8A 109.5
C1 C8 H8B 109.5
C1 C8 H8C 109.5
H8A C8 H8B 109.5
H8A C8 H8C 109.5
H8B C8 H8C 109.5

loop_
_geom_bond_atom_site_label_1
_geom_bond_atom_site_label_2
_geom_bond_distance
O2 C2 1.357(2)
O2 C1 1.363(2)
O1 C10 1.361(2)
O1 C9 1.362(3)
N2 N1 1.414(3)
N2 C2 1.286(3)
N4 N3 1.407(3)
N4 C10 1.280(3)
N3 C9 1.281(3)
N006 C7 1.328(3)
N006 C6 1.336(3)
N007 C15 1.327(3)
N007 C14 1.327(3)
N1 C1 1.280(3)
C11 C10 1.456(3)
C11 C12 1.387(3)
C11 C15 1.393(3)
C3 C2 1.454(3)
C3 C4 1.384(3)
C3 C7 1.390(3)
C4 H4 0.9300
C4 C5 1.376(3)
C9 C16 1.474(3)
C7 H7 0.9300
C12 H12 0.9300
C12 C13 1.374(3)
C6 H6 0.9300
C6 C5 1.375(3)
C15 H15 0.9300
C1 C8 1.476(3)
C5 H5 0.9300
C13 H13 0.9300
C13 C14 1.376(3)
C14 H14 0.9300
C16 H16A 0.9600
C16 H16B 0.9600
C16 H16C 0.9600
C8 H8A 0.9600
C8 H8B 0.9600
C8 H8C 0.9600

loop_
_exptl_oxdiff_crystal_face_indexfrac_h
_exptl_oxdiff_crystal_face_indexfrac_k
_exptl_oxdiff_crystal_face_indexfrac_l
_exptl_oxdiff_crystal_face_x
_exptl_oxdiff_crystal_face_y
_exptl_oxdiff_crystal_face_z
0.2649 10.9165 -2.4234 0.2185 0.9157 0.3372
1.5633 11.0284 -1.3552 0.2306 0.9625 -0.1429
2.5957 -0.7822 2.3794 0.0042 0.0098 -0.9999
2.2398 0.8462 -4.2905 -0.7254 0.6872 0.0408
-1.0906 -11.3018 1.8203 -0.2324 -0.9716 -0.0445
-1.1831 -11.2808 1.7369 -0.2327 -0.9725 -0.0091
-2.6281 0.4620 -2.3291 -0.0108 -0.0374 0.9992
-0.9025 8.7982 -2.8947 0.1676 0.7058 0.6883
2.8032 5.8211 0.9534 0.1367 0.5651 -0.8136
0.9489 11.3070 -1.9410 0.2314 0.9680 0.0975
-3.1685 -4.5988 1.9489 0.3303 -0.7981 0.5040
-2.0404 -5.8790 3.7587 0.3831 -0.9226 -0.0454
-3.0438 6.1659 0.7457 0.7101 -0.0193 0.7039
-1.4779 7.6816 3.6160 0.9956 -0.0251 -0.0904
1.6886 -7.7834 -3.4419 -0.9996 0.0254 0.0117
-0.4315 -12.4916 -0.1379 -0.6071 -0.7926 0.0574
0.1809 12.5910 -0.0929 0.6077 0.7932 0.0394
-2.1589 1.7683 4.3086 0.8520 -0.5213 -0.0490

loop_
_twin_individual_id
_twin_individual_mass_fraction_refined
1 0.6(2)
2 0.4(2)
